data_2208303
loop_
_publ_author_name
'Dharmaprakash, M. S.'
'Thamotharan, S.'
'Neelgund, Gururaj M.'
'Shivashankar, S. A.'

_publ_section_title
;
 Tris(<i>tert</i>-butyl
 3-oxobutanoato-\k^2^<i>O</i>^1^,<i>O</i>^3^)aluminium(III) at 153 K
;
_journal_coeditor_code CV6641
_journal_issue 3
_journal_name_full 'Acta Crystallographica Section E'
_journal_page_first m434
_journal_page_last m436
_journal_paper_doi 10.1107/S1600536806003242
_journal_volume 62
_journal_year 2006
_chemical_formula_iupac '[Al (C8 H13 O3)3]'
_chemical_formula_moiety 'C24 H39 Al O9'
_chemical_formula_sum 'C24 H39 Al O9'
_chemical_formula_weight 498.53
_chemical_name_systematic
;
Tris(tert-butyl 3-oxobutanoato-\k^2^O^1^,O^3^)aluminium(III)
;
_space_group_IT_number 14
_symmetry_cell_setting monoclinic
_symmetry_space_group_name_Hall '-P 2yn'
_symmetry_space_group_name_H-M 'P 1 21/n 1'
_atom_sites_solution_hydrogens geom
_atom_sites_solution_primary direct
_atom_sites_solution_secondary difmap
_audit_creation_method SHELXL-97
_cell_angle_alpha 90.00
_cell_angle_beta 100.464(3)
_cell_angle_gamma 90.00
_cell_formula_units_Z 4
_cell_length_a 9.5660(16)
_cell_length_b 16.241(3)
_cell_length_c 18.211(3)
_cell_measurement_reflns_used 7479
_cell_measurement_temperature 153(2)
_cell_measurement_theta_max 25.0
_cell_measurement_theta_min 1.0
_cell_volume 2782.2(8)
_computing_cell_refinement SMART
_computing_data_collection 'SMART (Bruker, 2001)'
_computing_data_reduction 'SAINT (Bruker, 2001)'
_computing_molecular_graphics 'ORTEP-3 (Farrugia, 1997)'
_computing_publication_material 'PLATON (Spek, 2003)'
_computing_structure_refinement 'SHELXL97 (Sheldrick, 1997)'
_computing_structure_solution
;
atomic coordinates of non-H atoms taken from
isostructural Fe complex (Urs <i>et al.</i>,  2000)
;
_diffrn_ambient_temperature 153(2)
_diffrn_measured_fraction_theta_full 0.999
_diffrn_measured_fraction_theta_max 0.999
_diffrn_measurement_device_type 'Bruker SMART CCD area-detector'
_diffrn_measurement_method '\f and \w'
_diffrn_radiation_monochromator graphite
_diffrn_radiation_source 'fine-focus sealed tube'
_diffrn_radiation_type MoK\a
_diffrn_radiation_wavelength 0.71073
_diffrn_reflns_av_R_equivalents 0.0410
_diffrn_reflns_av_sigmaI/netI 0.0389
_diffrn_reflns_limit_h_max 11
_diffrn_reflns_limit_h_min -11
_diffrn_reflns_limit_k_max 17
_diffrn_reflns_limit_k_min -19
_diffrn_reflns_limit_l_max 21
_diffrn_reflns_limit_l_min -21
_diffrn_reflns_number 22128
_diffrn_reflns_theta_full 25.00
_diffrn_reflns_theta_max 25.00
_diffrn_reflns_theta_min 1.69
_diffrn_standards_decay_% 0
_diffrn_standards_number 0
_exptl_absorpt_coefficient_mu 0.118
_exptl_absorpt_correction_T_max 0.977
_exptl_absorpt_correction_T_min 0.936
_exptl_absorpt_correction_type multi-scan
_exptl_absorpt_process_details '(SADABS; Sheldrick, 1996)'
_exptl_crystal_colour colourless
_exptl_crystal_density_diffrn 1.190
_exptl_crystal_density_method 'not measured'
_exptl_crystal_description Block
_exptl_crystal_F_000 1072
_exptl_crystal_size_max 0.30
_exptl_crystal_size_mid 0.20
_exptl_crystal_size_min 0.20
_refine_diff_density_max 0.566
_refine_diff_density_min -0.156
_refine_ls_extinction_method none
_refine_ls_goodness_of_fit_ref 1.061
_refine_ls_hydrogen_treatment constr
_refine_ls_matrix_type full
_refine_ls_number_parameters 319
_refine_ls_number_reflns 4912
_refine_ls_number_restraints 0
_refine_ls_restrained_S_all 1.061
_refine_ls_R_factor_all 0.0849
_refine_ls_R_factor_gt 0.0579
_refine_ls_shift/su_max 0.000
_refine_ls_shift/su_mean 0.000
_refine_ls_structure_factor_coef Fsqd
_refine_ls_weighting_details 'calc w=1/[\s^2^(Fo^2^)+(0.0797P)^2^+0.4155P] where P=(Fo^2^+2Fc^2^)/3'
_refine_ls_weighting_scheme calc
_refine_ls_wR_factor_gt 0.1411
_refine_ls_wR_factor_ref 0.1575
_reflns_number_gt 3533
_reflns_number_total 4912
_reflns_threshold_expression I>2\s(I)
_cod_data_source_file cv6641.cif
_cod_data_source_block I
_cod_original_sg_symbol_H-M 'P 21/n'
_cod_database_code 2208303
_cod_database_fobs_code 2208303

loop_
_symmetry_equiv_pos_as_xyz
'x, y, z'
'-x+1/2, y+1/2, -z+1/2'
'-x, -y, -z'
'x-1/2, -y-1/2, z-1/2'

loop_
_atom_site_label
_atom_site_fract_x
_atom_site_fract_y
_atom_site_fract_z
_atom_site_U_iso_or_equiv
_atom_site_adp_type
_atom_site_calc_flag
_atom_site_refinement_flags
_atom_site_occupancy
_atom_site_type_symbol
Al 0.82077(7) 0.24009(4) 0.36536(4) 0.0392(2) Uani d . 1 Al
O1 0.87323(18) 0.16935(11) 0.28965(10) 0.0544(5) Uani d . 1 O
O2 0.63934(19) 0.25151(11) 0.30868(10) 0.0587(5) Uani d . 1 O
O3 0.85285(19) 0.09852(13) 0.18315(11) 0.0667(6) Uani d . 1 O
O4 0.88391(19) 0.33267(11) 0.31236(9) 0.0538(5) Uani d . 1 O
O5 0.7860(2) 0.31125(13) 0.44057(10) 0.0626(5) Uani d . 1 O
O6 0.9468(2) 0.46161(11) 0.29047(10) 0.0621(5) Uani d . 1 O
O7 0.77590(19) 0.15058(11) 0.42017(10) 0.0598(5) Uani d . 1 O
O8 1.02049(19) 0.23087(12) 0.41220(10) 0.0558(5) Uani d . 1 O
O9 1.2083(2) 0.19345(13) 0.49769(10) 0.0671(6) Uani d . 1 O
C1 0.5936(3) 0.23067(16) 0.24039(15) 0.0510(6) Uani d . 1 C
C2 0.6665(3) 0.18291(18) 0.19847(16) 0.0594(7) Uani d . 1 C
H2 0.6244 0.1709 0.1483 0.071 Uiso calc R 1 H
C3 0.8016(3) 0.15108(16) 0.22727(15) 0.0500(6) Uani d . 1 C
C4 0.9969(3) 0.06251(18) 0.20254(16) 0.0596(7) Uani d . 1 C
C5 1.0025(4) 0.0059(2) 0.1374(2) 0.1000(13) Uani d . 1 C
H5A 0.9363 -0.0400 0.1383 0.150 Uiso calc R 1 H
H5B 1.0993 -0.0156 0.1409 0.150 Uiso calc R 1 H
H5C 0.9757 0.0365 0.0906 0.150 Uiso calc R 1 H
C6 1.0145(4) 0.0151(2) 0.2746(2) 0.0971(12) Uani d . 1 C
H6A 1.0172 0.0535 0.3163 0.146 Uiso calc R 1 H
H6B 1.1034 -0.0163 0.2814 0.146 Uiso calc R 1 H
H6C 0.9343 -0.0228 0.2731 0.146 Uiso calc R 1 H
C7 1.1055(3) 0.1299(2) 0.20468(19) 0.0728(9) Uani d . 1 C
H7A 1.0829 0.1631 0.1592 0.109 Uiso calc R 1 H
H7B 1.2001 0.1055 0.2079 0.109 Uiso calc R 1 H
H7C 1.1043 0.1649 0.2484 0.109 Uiso calc R 1 H
C8 0.4490(3) 0.2631(2) 0.20714(18) 0.0705(9) Uani d . 1 C
H8A 0.3784 0.2401 0.2342 0.106 Uiso calc R 1 H
H8B 0.4254 0.2469 0.1545 0.106 Uiso calc R 1 H
H8C 0.4490 0.3232 0.2110 0.106 Uiso calc R 1 H
C9 0.8213(3) 0.38752(19) 0.45175(15) 0.0562(7) Uani d . 1 C
C10 0.8777(3) 0.43496(18) 0.40316(15) 0.0614(8) Uani d . 1 C
H10 0.9021 0.4904 0.4165 0.074 Uiso calc R 1 H
C11 0.9015(3) 0.40557(17) 0.33407(14) 0.0508(6) Uani d . 1 C
C12 0.9727(3) 0.44181(17) 0.21472(15) 0.0562(7) Uani d . 1 C
C13 1.0902(3) 0.3792(2) 0.21940(19) 0.0793(10) Uani d . 1 C
H13A 1.1688 0.3946 0.2594 0.119 Uiso calc R 1 H
H13B 1.1241 0.3774 0.1718 0.119 Uiso calc R 1 H
H13C 1.0541 0.3248 0.2300 0.119 Uiso calc R 1 H
C14 0.8354(3) 0.4148(2) 0.16634(16) 0.0759(9) Uani d . 1 C
H14A 0.8056 0.3620 0.1845 0.114 Uiso calc R 1 H
H14B 0.8495 0.4086 0.1147 0.114 Uiso calc R 1 H
H14C 0.7618 0.4563 0.1684 0.114 Uiso calc R 1 H
C15 1.0188(4) 0.5243(2) 0.18819(19) 0.0832(10) Uani d . 1 C
H15A 0.9403 0.5637 0.1849 0.125 Uiso calc R 1 H
H15B 1.0448 0.5178 0.1389 0.125 Uiso calc R 1 H
H15C 1.1009 0.5447 0.2237 0.125 Uiso calc R 1 H
C16 0.7926(4) 0.4220(2) 0.52390(17) 0.0830(10) Uani d . 1 C
H16A 0.6912 0.4165 0.5256 0.125 Uiso calc R 1 H
H16B 0.8193 0.4803 0.5276 0.125 Uiso calc R 1 H
H16C 0.8485 0.3917 0.5657 0.125 Uiso calc R 1 H
C17 0.8509(3) 0.11782(17) 0.47868(15) 0.0553(7) Uani d . 1 C
C18 0.9915(3) 0.13440(19) 0.50402(16) 0.0652(8) Uani d . 1 C
H18 1.0376 0.1077 0.5482 0.078 Uiso calc R 1 H
C19 1.0711(3) 0.18868(17) 0.46834(14) 0.0527(7) Uani d . 1 C
C20 1.3092(3) 0.24621(19) 0.46718(16) 0.0612(8) Uani d . 1 C
C21 1.3149(4) 0.2226(3) 0.3883(2) 0.1046(13) Uani d . 1 C
H21A 1.3272 0.1629 0.3852 0.157 Uiso calc R 1 H
H21B 1.3951 0.2506 0.3723 0.157 Uiso calc R 1 H
H21C 1.2262 0.2390 0.3557 0.157 Uiso calc R 1 H
C22 1.2702(4) 0.3350(2) 0.4750(2) 0.0994(12) Uani d . 1 C
H22A 1.1811 0.3471 0.4408 0.149 Uiso calc R 1 H
H22B 1.3459 0.3703 0.4629 0.149 Uiso calc R 1 H
H22C 1.2580 0.3456 0.5265 0.149 Uiso calc R 1 H
C23 1.4486(4) 0.2272(3) 0.5181(2) 0.1043(14) Uani d . 1 C
H23A 1.4410 0.2405 0.5697 0.156 Uiso calc R 1 H
H23B 1.5245 0.2602 0.5032 0.156 Uiso calc R 1 H
H23C 1.4706 0.1686 0.5144 0.156 Uiso calc R 1 H
C24 0.7729(3) 0.0574(2) 0.51892(18) 0.0754(9) Uani d . 1 C
H24A 0.7095 0.0872 0.5462 0.113 Uiso calc R 1 H
H24B 0.8415 0.0254 0.5542 0.113 Uiso calc R 1 H
H24C 0.7169 0.0202 0.4826 0.113 Uiso calc R 1 H

loop_
_atom_site_aniso_label
_atom_site_aniso_U_11
_atom_site_aniso_U_22
_atom_site_aniso_U_33
_atom_site_aniso_U_12
_atom_site_aniso_U_13
_atom_site_aniso_U_23
Al 0.0390(4) 0.0440(4) 0.0350(4) 0.0010(3) 0.0078(3) 0.0015(3)
O1 0.0489(11) 0.0614(12) 0.0520(11) 0.0050(9) 0.0068(9) -0.0020(9)
O2 0.0509(11) 0.0697(13) 0.0571(12) 0.0084(9) 0.0138(9) 0.0001(9)
O3 0.0491(11) 0.0797(14) 0.0694(12) 0.0060(10) 0.0062(9) -0.0233(11)
O4 0.0621(12) 0.0518(12) 0.0498(10) -0.0026(9) 0.0159(9) 0.0011(8)
O5 0.0714(13) 0.0678(14) 0.0524(11) -0.0026(10) 0.0216(10) -0.0032(10)
O6 0.0767(13) 0.0524(12) 0.0597(12) -0.0052(10) 0.0192(10) 0.0002(9)
O7 0.0561(12) 0.0634(12) 0.0594(12) -0.0057(9) 0.0089(9) 0.0036(10)
O8 0.0506(11) 0.0664(12) 0.0495(11) -0.0037(9) 0.0071(9) 0.0048(9)
O9 0.0489(12) 0.0842(15) 0.0642(12) -0.0043(10) -0.0008(10) 0.0167(11)
C1 0.0431(15) 0.0544(16) 0.0547(16) -0.0021(12) 0.0067(13) 0.0070(13)
C2 0.0467(16) 0.073(2) 0.0566(16) 0.0043(14) 0.0036(13) -0.0075(14)
C3 0.0466(15) 0.0516(16) 0.0522(16) -0.0028(12) 0.0097(13) -0.0035(13)
C4 0.0477(16) 0.0630(19) 0.0693(18) 0.0054(14) 0.0135(14) -0.0087(15)
C5 0.069(2) 0.112(3) 0.121(3) 0.009(2) 0.022(2) -0.054(3)
C6 0.104(3) 0.080(2) 0.119(3) 0.032(2) 0.053(2) 0.036(2)
C7 0.0574(19) 0.078(2) 0.084(2) -0.0028(16) 0.0155(16) -0.0009(17)
C8 0.0547(18) 0.078(2) 0.077(2) 0.0090(15) 0.0084(15) 0.0047(17)
C9 0.0555(17) 0.0618(19) 0.0509(16) 0.0077(14) 0.0083(13) -0.0051(14)
C10 0.075(2) 0.0534(17) 0.0571(17) 0.0004(15) 0.0159(15) -0.0065(14)
C11 0.0459(15) 0.0494(17) 0.0556(16) 0.0027(12) 0.0056(12) 0.0050(13)
C12 0.0573(17) 0.0536(17) 0.0600(17) -0.0005(13) 0.0167(14) 0.0086(13)
C13 0.070(2) 0.087(2) 0.087(2) 0.0159(18) 0.0326(18) 0.0169(19)
C14 0.071(2) 0.098(3) 0.0582(18) -0.0085(18) 0.0105(16) 0.0088(17)
C15 0.097(3) 0.070(2) 0.088(2) -0.0102(19) 0.032(2) 0.0176(18)
C16 0.104(3) 0.084(2) 0.065(2) 0.004(2) 0.0286(19) -0.0147(18)
C17 0.0625(18) 0.0537(17) 0.0521(16) 0.0034(14) 0.0166(14) 0.0034(13)
C18 0.0571(18) 0.077(2) 0.0593(17) -0.0017(16) 0.0051(14) 0.0198(15)
C19 0.0518(17) 0.0601(18) 0.0453(15) 0.0032(14) 0.0063(13) -0.0010(13)
C20 0.0494(17) 0.077(2) 0.0557(16) -0.0069(14) 0.0057(13) 0.0016(14)
C21 0.074(2) 0.169(4) 0.077(2) -0.017(3) 0.0296(19) -0.029(3)
C22 0.090(3) 0.077(3) 0.129(3) -0.012(2) 0.014(2) -0.007(2)
C23 0.056(2) 0.141(4) 0.107(3) -0.016(2) -0.010(2) 0.035(3)
C24 0.075(2) 0.079(2) 0.076(2) -0.0040(17) 0.0234(17) 0.0165(17)

loop_
_atom_type_symbol
_atom_type_description
_atom_type_scat_dispersion_real
_atom_type_scat_dispersion_imag
_atom_type_scat_source
C C 0.0033 0.0016 'International Tables Vol C Tables 4.2.6.8 and 6.1.1.4'
H H 0.0000 0.0000 'International Tables Vol C Tables 4.2.6.8 and 6.1.1.4'
O O 0.0106 0.0060 'International Tables Vol C Tables 4.2.6.8 and 6.1.1.4'
Al Al 0.0645 0.0514 'International Tables Vol C Tables 4.2.6.8 and 6.1.1.4'

loop_
_geom_angle_atom_site_label_1
_geom_angle_atom_site_label_2
_geom_angle_atom_site_label_3
_geom_angle
_geom_angle_publ_flag
O7 Al O2 95.33(9) ?
O7 Al O5 90.05(9) ?
O2 Al O5 94.17(9) ?
O7 Al O1 91.92(8) ?
O2 Al O1 90.02(8) yes
O5 Al O1 175.18(9) yes
O7 Al O4 175.23(9) yes
O2 Al O4 89.43(8) ?
O5 Al O4 89.90(8) yes
O1 Al O4 87.77(8) ?
O7 Al O8 90.49(8) yes
O2 Al O8 172.20(8) yes
O5 Al O8 91.00(8) ?
O1 Al O8 84.58(8) ?
O4 Al O8 84.75(8) ?
C3 O1 Al 128.26(17) ?
C1 O2 Al 128.98(17) ?
C3 O3 C4 122.7(2) ?
C11 O4 Al 127.78(17) ?
C9 O5 Al 129.32(17) ?
C11 O6 C12 122.3(2) ?
C17 O7 Al 128.32(18) ?
C19 O8 Al 126.96(18) ?
C19 O9 C20 123.4(2) ?
O2 C1 C2 124.9(2) ?
O2 C1 C8 115.1(2) ?
C2 C1 C8 120.0(3) ?
C1 C2 C3 122.0(3) ?
C1 C2 H2 119.0 ?
C3 C2 H2 119.0 ?
O1 C3 O3 120.1(2) ?
O1 C3 C2 124.6(2) ?
O3 C3 C2 115.3(2) ?
O3 C4 C7 109.1(2) ?
O3 C4 C6 111.2(2) ?
C7 C4 C6 112.5(3) ?
O3 C4 C5 102.6(2) ?
C7 C4 C5 109.9(3) ?
C6 C4 C5 111.1(3) ?
C4 C5 H5A 109.5 ?
C4 C5 H5B 109.5 ?
H5A C5 H5B 109.5 ?
C4 C5 H5C 109.5 ?
H5A C5 H5C 109.5 ?
H5B C5 H5C 109.5 ?
C4 C6 H6A 109.5 ?
C4 C6 H6B 109.5 ?
H6A C6 H6B 109.5 ?
C4 C6 H6C 109.5 ?
H6A C6 H6C 109.5 ?
H6B C6 H6C 109.5 ?
C4 C7 H7A 109.5 ?
C4 C7 H7B 109.5 ?
H7A C7 H7B 109.5 ?
C4 C7 H7C 109.5 ?
H7A C7 H7C 109.5 ?
H7B C7 H7C 109.5 ?
C1 C8 H8A 109.5 ?
C1 C8 H8B 109.5 ?
H8A C8 H8B 109.5 ?
C1 C8 H8C 109.5 ?
H8A C8 H8C 109.5 ?
H8B C8 H8C 109.5 ?
O5 C9 C10 124.4(2) ?
O5 C9 C16 114.4(3) ?
C10 C9 C16 121.2(3) ?
C9 C10 C11 122.7(3) ?
C9 C10 H10 118.6 ?
C11 C10 H10 118.6 ?
O4 C11 O6 119.9(2) ?
O4 C11 C10 124.9(2) ?
O6 C11 C10 115.2(2) ?
O6 C12 C13 110.1(2) ?
O6 C12 C14 109.4(2) ?
C13 C12 C14 113.5(3) ?
O6 C12 C15 102.3(2) ?
C13 C12 C15 110.9(2) ?
C14 C12 C15 110.1(3) ?
C12 C13 H13A 109.5 ?
C12 C13 H13B 109.5 ?
H13A C13 H13B 109.5 ?
C12 C13 H13C 109.5 ?
H13A C13 H13C 109.5 ?
H13B C13 H13C 109.5 ?
C12 C14 H14A 109.5 ?
C12 C14 H14B 109.5 ?
H14A C14 H14B 109.5 ?
C12 C14 H14C 109.5 ?
H14A C14 H14C 109.5 ?
H14B C14 H14C 109.5 ?
C12 C15 H15A 109.5 ?
C12 C15 H15B 109.5 ?
H15A C15 H15B 109.5 ?
C12 C15 H15C 109.5 ?
H15A C15 H15C 109.5 ?
H15B C15 H15C 109.5 ?
C9 C16 H16A 109.5 ?
C9 C16 H16B 109.5 ?
H16A C16 H16B 109.5 ?
C9 C16 H16C 109.5 ?
H16A C16 H16C 109.5 ?
H16B C16 H16C 109.5 ?
O7 C17 C18 124.4(3) ?
O7 C17 C24 115.0(3) ?
C18 C17 C24 120.6(3) ?
C17 C18 C19 123.5(3) ?
C17 C18 H18 118.2 ?
C19 C18 H18 118.2 ?
O8 C19 O9 120.3(2) ?
O8 C19 C18 124.1(3) ?
O9 C19 C18 115.6(2) ?
O9 C20 C21 110.7(3) ?
O9 C20 C22 109.4(3) ?
C21 C20 C22 112.9(3) ?
O9 C20 C23 102.4(2) ?
C21 C20 C23 110.8(3) ?
C22 C20 C23 110.2(3) ?
C20 C21 H21A 109.5 ?
C20 C21 H21B 109.5 ?
H21A C21 H21B 109.5 ?
C20 C21 H21C 109.5 ?
H21A C21 H21C 109.5 ?
H21B C21 H21C 109.5 ?
C20 C22 H22A 109.5 ?
C20 C22 H22B 109.5 ?
H22A C22 H22B 109.5 ?
C20 C22 H22C 109.5 ?
H22A C22 H22C 109.5 ?
H22B C22 H22C 109.5 ?
C20 C23 H23A 109.5 ?
C20 C23 H23B 109.5 ?
H23A C23 H23B 109.5 ?
C20 C23 H23C 109.5 ?
H23A C23 H23C 109.5 ?
H23B C23 H23C 109.5 ?
C17 C24 H24A 109.5 ?
C17 C24 H24B 109.5 ?
H24A C24 H24B 109.5 ?
C17 C24 H24C 109.5 ?
H24A C24 H24C 109.5 ?
H24B C24 H24C 109.5 ?

loop_
_geom_bond_atom_site_label_1
_geom_bond_atom_site_label_2
_geom_bond_distance
_geom_bond_publ_flag
Al O7 1.8572(19) yes
Al O2 1.860(2) yes
Al O5 1.8675(19) yes
Al O1 1.9299(19) yes
Al O4 1.9414(18) yes
Al O8 1.951(2) yes
O1 C3 1.251(3) yes
O2 C1 1.286(3) yes
O3 C3 1.326(3) ?
O3 C4 1.479(3) ?
O4 C11 1.250(3) yes
O5 C9 1.290(3) yes
O6 C11 1.331(3) ?
O6 C12 1.480(3) ?
O7 C17 1.287(3) yes
O8 C19 1.253(3) yes
O9 C19 1.327(3) ?
O9 C20 1.473(3) ?
C1 C2 1.365(4) ?
C1 C8 1.501(4) ?
C2 C3 1.402(4) ?
C2 H2 0.9500 ?
C4 C7 1.505(4) ?
C4 C6 1.505(4) ?
C4 C5 1.510(4) ?
C5 H5A 0.9800 ?
C5 H5B 0.9800 ?
C5 H5C 0.9800 ?
C6 H6A 0.9800 ?
C6 H6B 0.9800 ?
C6 H6C 0.9800 ?
C7 H7A 0.9800 ?
C7 H7B 0.9800 ?
C7 H7C 0.9800 ?
C8 H8A 0.9800 ?
C8 H8B 0.9800 ?
C8 H8C 0.9800 ?
C9 C10 1.357(4) ?
C9 C16 1.498(4) ?
C10 C11 1.402(4) ?
C10 H10 0.9500 ?
C12 C13 1.507(4) ?
C12 C14 1.508(4) ?
C12 C15 1.517(4) ?
C13 H13A 0.9800 ?
C13 H13B 0.9800 ?
C13 H13C 0.9800 ?
C14 H14A 0.9800 ?
C14 H14B 0.9800 ?
C14 H14C 0.9800 ?
C15 H15A 0.9800 ?
C15 H15B 0.9800 ?
C15 H15C 0.9800 ?
C16 H16A 0.9800 ?
C16 H16B 0.9800 ?
C16 H16C 0.9800 ?
C17 C18 1.367(4) ?
C17 C24 1.502(4) ?
C18 C19 1.400(4) ?
C18 H18 0.9500 ?
C20 C21 1.497(4) ?
C20 C22 1.504(5) ?
C20 C23 1.511(4) ?
C21 H21A 0.9800 ?
C21 H21B 0.9800 ?
C21 H21C 0.9800 ?
C22 H22A 0.9800 ?
C22 H22B 0.9800 ?
C22 H22C 0.9800 ?
C23 H23A 0.9800 ?
C23 H23B 0.9800 ?
C23 H23C 0.9800 ?
C24 H24A 0.9800 ?
C24 H24B 0.9800 ?
C24 H24C 0.9800 ?

loop_
_geom_hbond_atom_site_label_D
_geom_hbond_atom_site_label_H
_geom_hbond_atom_site_label_A
_geom_hbond_distance_DH
_geom_hbond_distance_HA
_geom_hbond_distance_DA
_geom_hbond_angle_DHA
_geom_hbond_publ_flag
C6 H6A O1 0.98 2.33 2.883(4) 115 yes
C7 H7C O1 0.98 2.46 2.999(3) 114 yes
C13 H13C O4 0.98 2.41 2.923(3) 112 yes
C14 H14A O4 0.98 2.36 2.936(4) 117 yes
C21 H21C O8 0.98 2.38 2.930(4) 115 yes
C22 H22A O8 0.98 2.43 2.980(4) 115 yes

loop_
_geom_torsion_atom_site_label_1
_geom_torsion_atom_site_label_2
_geom_torsion_atom_site_label_3
_geom_torsion_atom_site_label_4
_geom_torsion
O7 Al O1 C3 100.3(2)
O2 Al O1 C3 4.9(2)
O4 Al O1 C3 -84.5(2)
O8 Al O1 C3 -169.4(2)
O7 Al O2 C1 -103.8(2)
O5 Al O2 C1 165.8(2)
O1 Al O2 C1 -11.8(2)
O4 Al O2 C1 75.9(2)
O2 Al O4 C11 100.6(2)
O5 Al O4 C11 6.4(2)
O1 Al O4 C11 -169.3(2)
O8 Al O4 C11 -84.6(2)
O7 Al O5 C9 164.5(2)
O2 Al O5 C9 -100.2(2)
O4 Al O5 C9 -10.8(2)
O8 Al O5 C9 74.0(2)
O2 Al O7 C17 -169.0(2)
O5 Al O7 C17 -74.8(2)
O1 Al O7 C17 100.8(2)
O8 Al O7 C17 16.2(2)
O7 Al O8 C19 -12.8(2)
O5 Al O8 C19 77.2(2)
O1 Al O8 C19 -104.7(2)
O4 Al O8 C19 167.0(2)
Al O2 C1 C2 11.2(4)
Al O2 C1 C8 -168.78(18)
O2 C1 C2 C3 0.3(4)
C8 C1 C2 C3 -179.8(3)
Al O1 C3 O3 -177.36(17)
Al O1 C3 C2 3.0(4)
C4 O3 C3 O1 -3.2(4)
C4 O3 C3 C2 176.5(2)
C1 C2 C3 O1 -7.4(4)
C1 C2 C3 O3 172.9(3)
C3 O3 C4 C7 -65.3(3)
C3 O3 C4 C6 59.3(3)
C3 O3 C4 C5 178.1(3)
Al O5 C9 C10 8.9(4)
Al O5 C9 C16 -172.1(2)
O5 C9 C10 C11 1.1(5)
C16 C9 C10 C11 -177.8(3)
Al O4 C11 O6 179.46(16)
Al O4 C11 C10 -0.2(4)
C12 O6 C11 O4 2.4(4)
C12 O6 C11 C10 -177.9(2)
C9 C10 C11 O4 -5.5(4)
C9 C10 C11 O6 174.9(3)
C11 O6 C12 C13 -63.2(3)
C11 O6 C12 C14 62.2(3)
C11 O6 C12 C15 178.9(2)
Al O7 C17 C18 -12.5(4)
Al O7 C17 C24 167.99(19)
O7 C17 C18 C19 -0.8(5)
C24 C17 C18 C19 178.6(3)
Al O8 C19 O9 -174.60(17)
Al O8 C19 C18 5.6(4)
C20 O9 C19 O8 -0.7(4)
C20 O9 C19 C18 179.1(3)
C17 C18 C19 O8 4.1(5)
C17 C18 C19 O9 -175.7(3)
C19 O9 C20 C21 -60.0(4)
C19 O9 C20 C22 65.0(4)
C19 O9 C20 C23 -178.2(3)
